data_4512153
loop_
_publ_author_name
'Zhao, Junwei'
'Li, Hailou'
'Li, Yanzhou'
'Li, Chunyang'
'Wang, Zhenling'
'Chen, Lijuan'

_publ_section_title
;
 Rectangle versus Square Oxalate-Connective Tetralanthanide Cluster
 Anchored in Lacunary Lindqvist Isopolytungstates: Syntheses, Structures,
 and Properties
;
_journal_issue 11
_journal_name_full 'Crystal Growth &amp; Design'
_journal_page_first 5495
_journal_paper_doi 10.1021/cg500675g
_journal_volume 14
_journal_year 2014
_chemical_formula_sum 'C4 H82 Eu4 Na10 O80 W8'
_chemical_formula_weight 3719.24
_chemical_name_systematic
; 
 ? 
;
_space_group_IT_number 12
_symmetry_cell_setting monoclinic
_symmetry_space_group_name_Hall '-C 2y'
_symmetry_space_group_name_H-M 'C 1 2/m 1'
_atom_sites_solution_hydrogens notdet
_atom_sites_solution_primary direct
_atom_sites_solution_secondary difmap
_audit_creation_method SHELXL-97
_cell_angle_alpha 90.00
_cell_angle_beta 109.203(2)
_cell_angle_gamma 90.00
_cell_formula_units_Z 2
_cell_length_a 11.9450(16)
_cell_length_b 35.741(5)
_cell_length_c 9.9283(14)
_cell_measurement_reflns_used 3490
_cell_measurement_temperature 296(2)
_cell_measurement_theta_max 25.00
_cell_measurement_theta_min 1.89
_cell_volume 4002.8(10)
_computing_cell_refinement 'Bruker XSCANS'
_computing_data_collection 'Bruker XSCANS'
_computing_data_reduction 'Bruker SHELXTL'
_computing_molecular_graphics 'Bruker SHELXTL'
_computing_publication_material 'Bruker SHELXTL'
_computing_structure_refinement 'SHELXL-97 (Sheldrick, 1997)'
_computing_structure_solution 'SHELXS-97 (Sheldrick, 1990)'
_diffrn_ambient_temperature 296(2)
_diffrn_detector_area_resol_mean none
_diffrn_measured_fraction_theta_full 0.970
_diffrn_measured_fraction_theta_max 0.970
_diffrn_measurement_device_type 'Bruker Apex II'
_diffrn_measurement_method '\w scans'
_diffrn_radiation_monochromator graphite
_diffrn_radiation_source 'fine-focus sealed tube'
_diffrn_radiation_type MoK\a
_diffrn_radiation_wavelength 0.71073
_diffrn_reflns_av_R_equivalents 0.0506
_diffrn_reflns_av_sigmaI/netI 0.0590
_diffrn_reflns_limit_h_max 14
_diffrn_reflns_limit_h_min -6
_diffrn_reflns_limit_k_max 42
_diffrn_reflns_limit_k_min -42
_diffrn_reflns_limit_l_max 11
_diffrn_reflns_limit_l_min -11
_diffrn_reflns_number 9890
_diffrn_reflns_theta_full 25.00
_diffrn_reflns_theta_max 25.00
_diffrn_reflns_theta_min 1.89
_diffrn_standards_decay_% none
_diffrn_standards_interval_count none
_diffrn_standards_interval_time none
_diffrn_standards_number none
_exptl_absorpt_coefficient_mu 14.703
_exptl_absorpt_correction_T_max 0.2509
_exptl_absorpt_correction_T_min 0.0792
_exptl_absorpt_correction_type multi-scan
_exptl_absorpt_process_details SADABS
_exptl_crystal_colour colorless
_exptl_crystal_density_diffrn 3.086
_exptl_crystal_density_method 'not measured'
_exptl_crystal_description 'square lamellar'
_exptl_crystal_F_000 3400
_exptl_crystal_size_max 0.35
_exptl_crystal_size_mid 0.22
_exptl_crystal_size_min 0.13
_refine_diff_density_max 4.231
_refine_diff_density_min -3.871
_refine_diff_density_rms 0.402
_refine_ls_extinction_method none
_refine_ls_goodness_of_fit_ref 1.100
_refine_ls_hydrogen_treatment noref
_refine_ls_matrix_type full
_refine_ls_number_parameters 217
_refine_ls_number_reflns 3490
_refine_ls_number_restraints 8
_refine_ls_restrained_S_all 1.104
_refine_ls_R_factor_all 0.0637
_refine_ls_R_factor_gt 0.0533
_refine_ls_shift/su_max 0.002
_refine_ls_shift/su_mean 0.000
_refine_ls_structure_factor_coef Fsqd
_refine_ls_weighting_details 'calc w=1/[\s^2^(Fo^2^)+(0.1045P)^2^+0.0000P] where P=(Fo^2^+2Fc^2^)/3'
_refine_ls_weighting_scheme calc
_refine_ls_wR_factor_gt 0.1538
_refine_ls_wR_factor_ref 0.1619
_reflns_number_gt 2851
_reflns_number_total 3490
_reflns_threshold_expression >2sigma(I)
_cod_data_source_file cg500675g_si_001.cif
_cod_data_source_block 1-Eu
_cod_depositor_comments
;
The following automatic conversions were performed:

'_symmetry_cell_setting' value 'Monoclinic' changed to 'monoclinic'
according to
/home/saulius/struct/COD-crude-data--automatic-downloads/rss-feeds/ACS/lib/dictionaries/cif_core.dic
dictionary named 'cif_core.dic' version 2.4.2 from 2011-04-26.

Automatic conversion script
Id: cif_fix_values 2827 2014-09-09 07:05:25Z andrius 

 Adding full bibliography for 4512153--4512160.cif.
;
_cod_original_sg_symbol_H-M C2/m
_cod_database_code 4512153

loop_
_symmetry_equiv_pos_as_xyz
'x, y, z'
'-x, y, -z'
'x+1/2, y+1/2, z'
'-x+1/2, y+1/2, -z'
'-x, -y, -z'
'x, -y, z'
'-x+1/2, -y+1/2, -z'
'x+1/2, -y+1/2, z'

loop_
_atom_site_label
_atom_site_type_symbol
_atom_site_fract_x
_atom_site_fract_y
_atom_site_fract_z
_atom_site_U_iso_or_equiv
_atom_site_adp_type
_atom_site_occupancy
_atom_site_symmetry_multiplicity
_atom_site_calc_flag
_atom_site_refinement_flags
_atom_site_disorder_group
W1 W 0.20505(5) 0.150145(15) 0.58042(6) 0.0198(2) Uani 1 1 d . .
W2 W -0.00024(5) 0.197155(17) 0.33059(5) 0.0237(2) Uani 1 1 d . .
Eu' Eu 0.00118(12) 0.10743(5) 0.31417(14) 0.0101(4) Uiso 0.50 1 d P 1
Eu Eu -0.00321(12) 0.09005(6) 0.31739(14) 0.0187(3) Uani 0.50 1 d PU 2
Na1 Na -0.1717(5) 0.28390(17) 0.1234(6) 0.0360(14) Uani 1 1 d . .
Na2 Na 0.5000 0.1602(3) 0.5000 0.040(2) Uani 1 2 d S .
O1 O 0.1742(9) 0.1151(3) 0.4321(14) 0.045(3) Uani 1 1 d U .
O1W O 0.1202(11) 0.0830(4) 0.1577(13) 0.049 Uiso 1 1 d . .
O2W O -0.1189(10) 0.0826(3) 0.0586(12) 0.042 Uiso 1 1 d . .
O3W O -0.3207(10) 0.2365(3) 0.1095(11) 0.038(3) Uani 1 1 d . .
O4W O -0.1309(8) 0.2898(3) 0.3755(11) 0.030(2) Uani 1 1 d . .
O5W O -0.3277(11) 0.3317(4) 0.0693(13) 0.050(3) Uani 1 1 d . .
O6W O -0.0452(11) 0.3331(4) 0.1140(12) 0.048(3) Uani 1 1 d . .
O7W O 0.3677(15) 0.1182(6) 0.327(2) 0.099(7) Uani 1 1 d . .
O8W O 0.694(4) 0.1158(11) 0.903(8) 0.16(3) Uani 0.50 1 d P .
O8W' O 0.652(3) 0.0973(9) 1.027(3) 0.079(10) Uani 0.50 1 d P .
O9W O 0.5000 0.0533(7) 1.0000 0.087 Uiso 1 2 d S .
O2 O 0.1746(12) 0.1155(3) 0.7054(15) 0.065(4) Uani 1 1 d . .
O3 O 0.3572(10) 0.1548(3) 0.6358(14) 0.040(3) Uani 1 1 d . .
O4 O 0.0000 0.1510(3) 0.5000 0.022(3) Uani 1 2 d S .
O5 O 0.1653(8) 0.1895(3) 0.4319(10) 0.027(2) Uani 1 1 d . .
O6 O -0.0047(9) 0.2331(3) 0.2170(11) 0.036(3) Uani 1 1 d . .
O7 O -0.1658(8) 0.1893(3) 0.3017(10) 0.028(2) Uani 1 1 d . .
O8 O 0.0000 0.2249(3) 0.5000 0.017(3) Uani 1 2 d S .
O9 O -0.0018(9) 0.1546(3) 0.2220(11) 0.030(2) Uani 1 1 d . .
O10 O 0.1075(19) 0.0312(5) 0.367(4) 0.158(13) Uani 1 1 d U .
O11 O -0.1214(18) 0.0322(7) 0.282(3) 0.127(9) Uani 1 1 d . .
O12 O 0.0000 0.0731(8) 0.5000 0.087 Uiso 1 2 d S .
C1 C 0.058(3) 0.0000 0.358(4) 0.070(9) Uani 1 2 d SU .
C2 C -0.076(4) 0.0000 0.292(5) 0.095(12) Uiso 1 2 d S .

loop_
_atom_site_aniso_label
_atom_site_aniso_U_11
_atom_site_aniso_U_22
_atom_site_aniso_U_33
_atom_site_aniso_U_23
_atom_site_aniso_U_13
_atom_site_aniso_U_12
W1 0.0172(3) 0.0161(3) 0.0243(3) 0.0005(2) 0.0041(2) -0.0002(2)
W2 0.0222(3) 0.0297(4) 0.0204(3) 0.0053(2) 0.0086(2) 0.0062(2)
Eu 0.0192(8) 0.0198(9) 0.0178(7) 0.0013(6) 0.0071(5) -0.0008(6)
Na1 0.046(3) 0.029(3) 0.033(3) -0.003(3) 0.012(3) -0.006(3)
Na2 0.027(5) 0.040(5) 0.051(5) 0.000 0.007(4) 0.000
O1 0.032(5) 0.024(5) 0.083(7) -0.021(5) 0.025(5) -0.008(4)
O3W 0.040(6) 0.037(6) 0.035(6) 0.004(5) 0.010(5) 0.002(5)
O4W 0.025(5) 0.027(6) 0.039(6) -0.006(5) 0.010(4) -0.002(4)
O5W 0.038(7) 0.062(9) 0.045(7) 0.006(6) 0.005(5) 0.004(6)
O6W 0.048(7) 0.059(9) 0.033(6) -0.001(6) 0.010(5) -0.002(6)
O7W 0.075(11) 0.111(15) 0.127(15) -0.070(13) 0.055(11) -0.051(11)
O8W 0.10(3) 0.07(3) 0.37(8) -0.10(4) 0.15(4) -0.05(2)
O8W' 0.07(2) 0.06(2) 0.069(19) -0.037(16) -0.023(16) 0.011(17)
O2 0.050(8) 0.027(7) 0.083(10) 0.030(7) -0.025(7) -0.013(6)
O3 0.027(6) 0.026(6) 0.059(8) -0.004(5) 0.004(5) -0.005(5)
O4 0.023(7) 0.017(7) 0.019(7) 0.000 -0.003(5) 0.000
O5 0.021(5) 0.024(5) 0.034(5) -0.003(4) 0.007(4) 0.011(4)
O6 0.033(6) 0.049(7) 0.030(5) -0.004(5) 0.016(4) 0.007(5)
O7 0.020(5) 0.034(6) 0.030(5) 0.001(5) 0.008(4) 0.002(4)
O8 0.022(6) 0.016(6) 0.018(6) 0.000 0.013(5) 0.000
O9 0.033(6) 0.021(5) 0.032(6) 0.002(4) 0.007(4) 0.005(4)
O10 0.087(14) 0.044(8) 0.34(4) 0.002(17) 0.071(19) 0.014(8)
O11 0.096(15) 0.105(16) 0.15(2) -0.022(15) -0.003(14) 0.038(13)
C1 0.08(2) 0.042(13) 0.08(2) 0.000 0.021(18) 0.000

loop_
_atom_type_symbol
_atom_type_description
_atom_type_scat_dispersion_real
_atom_type_scat_dispersion_imag
_atom_type_scat_source
O O 0.0106 0.0060 'International Tables Vol C Tables 4.2.6.8 and 6.1.1.4'
H H 0.0000 0.0000 'International Tables Vol C Tables 4.2.6.8 and 6.1.1.4'
Eu Eu -0.1578 3.6682 'International Tables Vol C Tables 4.2.6.8 and 6.1.1.4'
W W -0.8490 6.8722 'International Tables Vol C Tables 4.2.6.8 and 6.1.1.4'
Na Na 0.0362 0.0249 'International Tables Vol C Tables 4.2.6.8 and 6.1.1.4'
C C 0.0033 0.0016 'International Tables Vol C Tables 4.2.6.8 and 6.1.1.4'

loop_
_geom_angle_atom_site_label_1
_geom_angle_atom_site_label_2
_geom_angle_atom_site_label_3
_geom_angle
_geom_angle_site_symmetry_1
_geom_angle_site_symmetry_3
O3 W1 O2 105.5(6) . .
O3 W1 O1 103.3(5) . .
O2 W1 O1 92.7(6) . .
O3 W1 O7 99.9(5) . 2_556
O2 W1 O7 86.5(6) . 2_556
O1 W1 O7 156.1(4) . 2_556
O3 W1 O5 97.9(5) . .
O2 W1 O5 155.9(5) . .
O1 W1 O5 87.3(5) . .
O7 W1 O5 83.9(4) 2_556 .
O3 W1 O4 173.5(5) . .
O2 W1 O4 79.8(4) . .
O1 W1 O4 80.0(4) . .
O7 W1 O4 76.4(3) 2_556 .
O5 W1 O4 76.4(3) . .
O3 W1 Eu' 135.9(4) . .
O2 W1 Eu' 88.4(4) . .
O1 W1 Eu' 33.3(3) . .
O7 W1 Eu' 122.8(3) 2_556 .
O5 W1 Eu' 78.4(3) . .
O4 W1 Eu' 46.8(2) . .
O3 W1 Eu' 138.7(4) . 2_556
O2 W1 Eu' 33.6(4) . 2_556
O1 W1 Eu' 88.1(3) . 2_556
O7 W1 Eu' 78.2(3) 2_556 2_556
O5 W1 Eu' 122.4(3) . 2_556
O4 W1 Eu' 46.3(2) . 2_556
Eu' W1 Eu' 67.44(5) . 2_556
O3 W1 Eu 134.3(4) . 2_556
O2 W1 Eu 29.3(4) . 2_556
O1 W1 Eu 81.2(4) . 2_556
O7 W1 Eu 86.8(3) 2_556 2_556
O5 W1 Eu 127.8(3) . 2_556
O4 W1 Eu 51.4(2) . 2_556
Eu' W1 Eu 64.39(4) . 2_556
Eu' W1 Eu 9.30(3) 2_556 2_556
O3 W1 Eu 133.1(4) . .
O2 W1 Eu 81.4(4) . .
O1 W1 Eu 30.0(3) . .
O7 W1 Eu 126.9(3) 2_556 .
O5 W1 Eu 86.8(3) . .
O4 W1 Eu 50.7(2) . .
Eu' W1 Eu 8.69(3) . .
Eu' W1 Eu 63.70(4) 2_556 .
Eu W1 Eu 59.41(4) 2_556 .
O6 W2 O9 103.9(5) . .
O6 W2 O5 104.9(5) . .
O9 W2 O5 89.9(4) . .
O6 W2 O7 101.9(5) . .
O9 W2 O7 88.9(5) . .
O5 W2 O7 152.6(4) . .
O6 W2 O8 100.3(5) . .
O9 W2 O8 155.7(5) . .
O5 W2 O8 84.9(3) . .
O7 W2 O8 85.0(3) . .
O6 W2 O4 175.0(4) . .
O9 W2 O4 80.7(4) . .
O5 W2 O4 76.5(3) . .
O7 W2 O4 76.3(3) . .
O8 W2 O4 75.0(4) . .
O6 W2 Eu' 136.1(4) . .
O9 W2 Eu' 32.2(3) . .
O5 W2 Eu' 82.1(3) . .
O7 W2 Eu' 82.4(3) . .
O8 W2 Eu' 123.5(3) . .
O4 W2 Eu' 48.6(2) . .
O6 W2 Eu 137.3(4) . .
O9 W2 Eu 33.4(3) . .
O5 W2 Eu 82.6(3) . .
O7 W2 Eu 81.4(3) . .
O8 W2 Eu 122.3(3) . .
O4 W2 Eu 47.4(2) . .
Eu' W2 Eu 1.45(4) . .
O9 Eu' O1 90.7(5) . .
O9 Eu' O2 88.5(5) . 2_556
O1 Eu' O2 147.8(5) . 2_556
O9 Eu' O12 151.7(7) . .
O1 Eu' O12 83.0(4) . .
O2 Eu' O12 82.6(5) 2_556 .
O9 Eu' O4 78.1(4) . .
O1 Eu' O4 74.6(3) . .
O2 Eu' O4 73.8(3) 2_556 .
O12 Eu' O4 73.6(6) . .
O9 Eu' O1W 86.4(4) . .
O1 Eu' O1W 74.6(4) . .
O2 Eu' O1W 137.4(5) 2_556 .
O12 Eu' O1W 118.0(5) . .
O4 Eu' O1W 145.1(3) . .
O9 Eu' O2W 85.2(4) . .
O1 Eu' O2W 137.0(4) . .
O2 Eu' O2W 75.0(4) 2_556 .
O12 Eu' O2W 117.8(5) . .
O4 Eu' O2W 144.8(3) . .
O1W Eu' O2W 62.4(4) . .
O9 Eu' O10 146.0(7) . .
O1 Eu' O10 74.2(6) . .
O2 Eu' O10 120.4(6) 2_556 .
O12 Eu' O10 57.9(9) . .
O4 Eu' O10 124.4(7) . .
O1W Eu' O10 60.5(7) . .
O2W Eu' O10 85.8(7) . .
O9 Eu' O11 143.1(5) . .
O1 Eu' O11 123.0(5) . .
O2 Eu' O11 70.9(5) 2_556 .
O12 Eu' O11 57.5(7) . .
O4 Eu' O11 121.9(5) . .
O1W Eu' O11 88.8(5) . .
O2W Eu' O11 60.4(6) . .
O10 Eu' O11 50.9(6) . .
O9 Eu' W2 31.2(3) . .
O1 Eu' W2 81.9(3) . .
O2 Eu' W2 81.0(3) 2_556 .
O12 Eu' W2 120.5(6) . .
O4 Eu' W2 46.9(2) . .
O1W Eu' W2 112.4(3) . .
O2W Eu' W2 112.1(3) . .
O10 Eu' W2 156.0(5) . .
O11 Eu' W2 151.9(4) . .
O9 Eu' W1 82.5(3) . .
O1 Eu' W1 30.5(3) . .
O2 Eu' W1 117.9(3) 2_556 .
O12 Eu' W1 78.2(4) . .
O4 Eu' W1 44.18(3) . .
O1W Eu' W1 103.3(3) . .
O2W Eu' W1 161.8(3) . .
O10 Eu' W1 97.0(6) . .
O11 Eu' W1 134.1(5) . .
W2 Eu' W1 60.98(3) . .
O9 Eu' W1 81.3(3) . 2_556
O1 Eu' W1 118.2(3) . 2_556
O2 Eu' W1 30.1(3) 2_556 2_556
O12 Eu' W1 77.6(4) . 2_556
O4 Eu' W1 43.75(3) . 2_556
O1W Eu' W1 162.1(3) . 2_556
O2W Eu' W1 103.4(2) . 2_556
O10 Eu' W1 132.7(6) . 2_556
O11 Eu' W1 93.3(4) . 2_556
W2 Eu' W1 60.77(3) . 2_556
W1 Eu' W1 87.93(4) . 2_556
O12 Eu O2 87.4(6) . 2_556
O12 Eu O1 85.6(5) . .
O2 Eu O1 125.9(4) 2_556 .
O12 Eu O10 72.3(11) . .
O2 Eu O10 143.7(7) 2_556 .
O1 Eu O10 83.2(6) . .
O12 Eu O11 72.5(9) . .
O2 Eu O11 82.0(6) 2_556 .
O1 Eu O11 144.2(6) . .
O10 Eu O11 63.5(7) . .
O12 Eu O9 131.0(8) . .
O2 Eu O9 72.5(5) 2_556 .
O1 Eu O9 72.6(4) . .
O10 Eu O9 143.1(7) . .
O11 Eu O9 142.8(6) . .
O12 Eu O2W 141.1(5) . .
O2 Eu O2W 75.8(4) 2_556 .
O1 Eu O2W 132.6(4) . .
O10 Eu O2W 101.2(9) . .
O11 Eu O2W 70.6(7) . .
O9 Eu O2W 77.2(4) . .
O12 Eu O1W 137.8(5) . .
O2 Eu O1W 134.6(5) 2_556 .
O1 Eu O1W 72.9(4) . .
O10 Eu O1W 69.4(9) . .
O11 Eu O1W 104.7(7) . .
O9 Eu O1W 76.9(4) . .
O2W Eu O1W 65.2(4) . .
O12 Eu O4 69.0(8) . .
O2 Eu O4 63.9(3) 2_556 .
O1 Eu O4 63.6(3) . .
O10 Eu O4 130.0(8) . .
O11 Eu O4 128.7(6) . .
O9 Eu O4 62.0(3) . .
O2W Eu O4 128.9(3) . .
O1W Eu O4 126.6(3) . .
O12 Eu Eu 18.6(8) . 2_556
O2 Eu Eu 79.2(4) 2_556 2_556
O1 Eu Eu 77.6(3) . 2_556
O10 Eu Eu 88.2(9) . 2_556
O11 Eu Eu 88.0(6) . 2_556
O9 Eu Eu 112.4(2) . 2_556
O2W Eu Eu 148.9(3) . 2_556
O1W Eu Eu 144.5(3) . 2_556
O4 Eu Eu 50.43(16) . 2_556
O12 Eu W1 74.2(6) . 2_556
O2 Eu W1 24.8(3) 2_556 2_556
O1 Eu W1 103.2(3) . 2_556
O10 Eu W1 145.2(8) . 2_556
O11 Eu W1 97.8(5) . 2_556
O9 Eu W1 69.3(3) . 2_556
O2W Eu W1 99.1(3) . 2_556
O1W Eu W1 145.3(3) . 2_556
O4 Eu W1 39.78(2) . 2_556
Eu Eu W1 60.83(3) 2_556 2_556
O12 Eu W1 73.1(6) . .
O2 Eu W1 102.9(3) 2_556 .
O1 Eu W1 24.8(3) . .
O10 Eu W1 99.6(7) . .
O11 Eu W1 145.0(6) . .
O9 Eu W1 68.9(2) . .
O2W Eu W1 144.4(3) . .
O1W Eu W1 96.1(3) . .
O4 Eu W1 39.29(2) . .
Eu Eu W1 59.76(3) 2_556 .
W1 Eu W1 79.06(4) 2_556 .
O6W Na1 O4W 93.7(4) . .
O6W Na1 O3W 90.6(4) . 7_455
O4W Na1 O3W 164.6(5) . 7_455
O6W Na1 O3W 173.1(5) . .
O4W Na1 O3W 90.8(4) . .
O3W Na1 O3W 86.5(4) 7_455 .
O6W Na1 O5W 85.5(5) . .
O4W Na1 O5W 92.7(4) . .
O3W Na1 O5W 102.5(4) 7_455 .
O3W Na1 O5W 89.0(5) . .
O6W Na1 O6 96.2(5) . .
O4W Na1 O6 79.7(4) . .
O3W Na1 O6 85.1(4) 7_455 .
O3W Na1 O6 89.7(4) . .
O5W Na1 O6 172.3(5) . .
O6W Na1 Na1 133.8(4) . 7_455
O4W Na1 Na1 131.9(4) . 7_455
O3W Na1 Na1 43.5(3) 7_455 7_455
O3W Na1 Na1 42.9(3) . 7_455
O5W Na1 Na1 97.8(4) . 7_455
O6 Na1 Na1 86.5(3) . 7_455
O6W Na1 Na2 62.5(3) . 7_556
O4W Na1 Na2 31.2(3) . 7_556
O3W Na1 Na2 150.3(3) 7_455 7_556
O3W Na1 Na2 121.6(3) . 7_556
O5W Na1 Na2 88.7(3) . 7_556
O6 Na1 Na2 85.5(3) . 7_556
Na1 Na1 Na2 162.6(3) 7_455 7_556
O7W Na2 O7W 103.8(12) . 2_656
O7W Na2 O4W 166.9(6) . 7_556
O7W Na2 O4W 86.3(6) 2_656 7_556
O7W Na2 O4W 86.3(6) . 8
O7W Na2 O4W 166.9(6) 2_656 8
O4W Na2 O4W 85.2(6) 7_556 8
O7W Na2 O3 86.1(5) . .
O7W Na2 O3 88.5(5) 2_656 .
O4W Na2 O3 102.7(4) 7_556 .
O4W Na2 O3 83.8(4) 8 .
O7W Na2 O3 88.5(5) . 2_656
O7W Na2 O3 86.1(5) 2_656 2_656
O4W Na2 O3 83.8(4) 7_556 2_656
O4W Na2 O3 102.7(4) 8 2_656
O3 Na2 O3 171.3(7) . 2_656
O7W Na2 Na1 161.7(5) . 7_556
O7W Na2 Na1 69.3(6) 2_656 7_556
O4W Na2 Na1 30.7(3) 7_556 7_556
O4W Na2 Na1 98.6(4) 8 7_556
O3 Na2 Na1 76.9(3) . 7_556
O3 Na2 Na1 107.5(3) 2_656 7_556
O7W Na2 Na1 69.3(6) . 8
O7W Na2 Na1 161.7(5) 2_656 8
O4W Na2 Na1 98.6(4) 7_556 8
O4W Na2 Na1 30.7(3) 8 8
O3 Na2 Na1 107.5(3) . 8
O3 Na2 Na1 76.9(3) 2_656 8
Na1 Na2 Na1 122.3(3) 7_556 8
W1 O1 Eu' 116.2(5) . .
W1 O1 Eu 125.1(5) . .
Eu' O1 Eu 15.93(9) . .
Eu O1W Eu' 14.03(8) . .
Eu O2W Eu' 13.73(7) . .
Na1 O3W Na1 93.5(4) 7_455 .
Na1 O4W Na2 118.2(4) . 7_556
W1 O2 Eu' 116.3(6) . 2_556
W1 O2 Eu 125.9(6) . 2_556
Eu' O2 Eu 16.62(11) 2_556 2_556
W1 O3 Na2 131.9(7) . .
W1 O4 W1 178.4(6) . 2_556
W1 O4 W2 90.6(2) . 2_556
W1 O4 W2 90.5(2) 2_556 2_556
W1 O4 W2 90.5(2) . .
W1 O4 W2 90.6(2) 2_556 .
W2 O4 W2 91.1(4) 2_556 .
W1 O4 Eu' 89.0(2) . .
W1 O4 Eu' 89.9(2) 2_556 .
W2 O4 Eu' 175.7(4) 2_556 .
W2 O4 Eu' 84.55(4) . .
W1 O4 Eu' 89.9(2) . 2_556
W1 O4 Eu' 89.0(2) 2_556 2_556
W2 O4 Eu' 84.55(4) 2_556 2_556
W2 O4 Eu' 175.7(4) . 2_556
Eu' O4 Eu' 99.8(4) . 2_556
W1 O4 Eu 90.0(2) . .
W1 O4 Eu 88.8(2) 2_556 .
W2 O4 Eu 174.0(4) 2_556 .
W2 O4 Eu 94.88(7) . .
Eu' O4 Eu 10.38(7) . .
Eu' O4 Eu 89.4(4) 2_556 .
W1 O4 Eu 88.8(2) . 2_556
W1 O4 Eu 90.0(2) 2_556 2_556
W2 O4 Eu 94.88(7) 2_556 2_556
W2 O4 Eu 174.0(4) . 2_556
Eu' O4 Eu 89.4(4) . 2_556
Eu' O4 Eu 10.38(7) 2_556 2_556
Eu O4 Eu 79.1(3) . 2_556
W2 O5 W1 116.4(5) . .
W2 O6 Na1 127.6(5) . .
W2 O7 W1 116.6(5) . 2_556
W2 O8 W2 118.9(6) . 2_556
W2 O9 Eu' 116.6(6) . .
W2 O9 Eu 122.4(5) . .
Eu' O9 Eu 5.92(10) . .
C1 O10 Eu 123(2) . .
C1 O10 Eu' 130(2) . .
Eu O10 Eu' 6.98(12) . .
C2 O11 Eu 123(2) . .
C2 O11 Eu' 128(2) . .
Eu O11 Eu' 5.61(11) . .
Eu O12 Eu 142.9(15) 2_556 .
Eu O12 Eu' 15.0(2) 2_556 2_556
Eu O12 Eu' 127.9(14) . 2_556
Eu O12 Eu' 127.9(14) 2_556 .
Eu O12 Eu' 15.0(2) . .
Eu' O12 Eu' 112.9(12) 2_556 .
O10 C1 O10 126(4) 6 .
O10 C1 C2 115.8(19) 6 .
O10 C1 C2 115.8(19) . .
O11 C2 O11 131(5) 6 .
O11 C2 C1 114(2) 6 .
O11 C2 C1 114(2) . .

loop_
_geom_bond_atom_site_label_1
_geom_bond_atom_site_label_2
_geom_bond_distance
_geom_bond_site_symmetry_2
W1 O3 1.725(11) .
W1 O2 1.871(13) .
W1 O1 1.877(11) .
W1 O7 1.976(10) 2_556
W1 O5 1.979(10) .
W1 O4 2.3133(6) .
W1 Eu' 3.3187(16) .
W1 Eu' 3.3451(15) 2_556
W1 Eu 3.6144(17) 2_556
W1 Eu 3.6534(17) .
W2 O6 1.698(11) .
W2 O9 1.862(10) .
W2 O5 1.920(9) .
W2 O7 1.923(9) .
W2 O8 1.952(6) .
W2 O4 2.354(9) .
W2 Eu' 3.211(2) .
W2 Eu 3.830(2) .
Eu' O9 1.913(10) .
Eu' O1 2.031(11) .
Eu' O2 2.064(14) 2_556
Eu' O12 2.219(15) .
Eu' O4 2.419(8) .
Eu' O1W 2.578(12) .
Eu' O2W 2.624(11) .
Eu' O10 2.978(19) .
Eu' O11 3.03(3) .
Eu' W1 3.3451(15) 2_556
Eu O12 1.900(9) .
Eu O2 2.183(13) 2_556
Eu O1 2.236(11) .
Eu O10 2.446(19) .
Eu O11 2.46(3) .
Eu O9 2.496(10) .
Eu O2W 2.499(11) .
Eu O1W 2.507(12) .
Eu O4 2.827(10) .
Eu Eu 3.602(3) 2_556
Eu W1 3.6144(17) 2_556
Na1 O6W 2.340(14) .
Na1 O4W 2.396(12) .
Na1 O3W 2.398(12) 7_455
Na1 O3W 2.427(13) .
Na1 O5W 2.454(15) .
Na1 O6 2.631(12) .
Na1 Na1 3.516(11) 7_455
Na1 Na2 4.140(7) 7_556
Na2 O7W 2.429(17) .
Na2 O7W 2.429(17) 2_656
Na2 O4W 2.429(12) 7_556
Na2 O4W 2.429(12) 8
Na2 O3 2.506(12) .
Na2 O3 2.506(12) 2_656
Na2 Na1 4.140(7) 7_556
Na2 Na1 4.139(7) 8
O3W Na1 2.398(12) 7_455
O4W Na2 2.429(12) 7_556
O8W O8W' 1.63(7) .
O2 Eu' 2.064(14) 2_556
O2 Eu 2.183(13) 2_556
O4 W1 2.3133(6) 2_556
O4 W2 2.354(9) 2_556
O4 Eu' 2.419(8) 2_556
O4 Eu 2.827(10) 2_556
O7 W1 1.976(10) 2_556
O8 W2 1.952(6) 2_556
O10 C1 1.25(3) .
O11 C2 1.26(3) .
O12 Eu 1.900(9) 2_556
O12 Eu' 2.219(15) 2_556
C1 O10 1.25(3) 6
C1 C2 1.52(6) .
C2 O11 1.26(3) 6
